data_2222177
loop_
_publ_author_name
'Le Bail, Armel'
'Mercier, Anne-Marie'
'Dix, Ina'

_publ_section_title
;
 Sr~5~(V^IV^OF~5~)~3~F(H~2~O)~3~ refined from a non-merohedrally
 twinned crystal
;
_journal_coeditor_code WM2236
_journal_issue 6
_journal_name_full 'Acta Crystallographica Section E'
_journal_page_first i46
_journal_page_last i47
_journal_paper_doi 10.1107/S1600536809019126
_journal_volume 65
_journal_year 2009
_chemical_formula_iupac 'Sr5 (V O F5)3 F (H2 O)3'
_chemical_formula_structural 'Sr5 (V O F5)3 F (H2 O)3'
_chemical_formula_sum 'F16 H6 O6 Sr5 V3'
_chemical_formula_weight 996.97
_chemical_name_systematic
;
pentastrontium tris[pentafluoridooxidovanadate(IV)] fluoride trihydrate
;
_space_group_IT_number 14
_symmetry_cell_setting monoclinic
_symmetry_space_group_name_Hall '-P 2yn'
_symmetry_space_group_name_H-M 'P 1 21/n 1'
_atom_sites_solution_hydrogens difmap
_atom_sites_solution_primary direct
_atom_sites_solution_secondary difmap
_audit_creation_method SHELXL-97
_cell_angle_alpha 90.00
_cell_angle_beta 105.999(4)
_cell_angle_gamma 90.00
_cell_formula_units_Z 4
_cell_length_a 11.217(2)
_cell_length_b 8.1775(15)
_cell_length_c 19.887(4)
_cell_measurement_pressure ambient
_cell_measurement_reflns_used 323
_cell_measurement_temperature 298(2)
_cell_measurement_theta_max 30.03
_cell_measurement_theta_min 2.00
_cell_volume 1753.5(6)
_computing_cell_refinement 'SAINT (Bruker, 2003)'
_computing_data_collection 'SMART (Bruker, 2003)'
_computing_data_reduction 'SAINT (Bruker, 2003)'
_computing_molecular_graphics 'DIAMOND (Brandenburg, 1999) and ORTEP-3 (Farrugia, 1997)'
_computing_publication_material 'publCIF (Westrip, 2009)'
_computing_structure_refinement 'SHELXL97 (Sheldrick, 2008)'
_computing_structure_solution 'SHELXS97 (Sheldrick, 2008)'
_diffrn_ambient_temperature 298(2)
_diffrn_detector_area_resol_mean 8.366
_diffrn_measured_fraction_theta_full 0.996
_diffrn_measured_fraction_theta_max 0.996
_diffrn_measurement_device_type 'Bruker SMART APEX CCD area-detector'
_diffrn_measurement_method \w
_diffrn_radiation_monochromator graphite
_diffrn_radiation_source 'normal-focus sealed tube'
_diffrn_radiation_type MoK\a
_diffrn_radiation_wavelength 0.71073
_diffrn_reflns_av_R_equivalents 0.0000
_diffrn_reflns_av_sigmaI/netI 0.0785
_diffrn_reflns_limit_h_max 15
_diffrn_reflns_limit_h_min -15
_diffrn_reflns_limit_k_max 11
_diffrn_reflns_limit_k_min 0
_diffrn_reflns_limit_l_max 27
_diffrn_reflns_limit_l_min 0
_diffrn_reflns_number 6596
_diffrn_reflns_theta_full 30.03
_diffrn_reflns_theta_max 30.03
_diffrn_reflns_theta_min 1.90
_exptl_absorpt_coefficient_mu 16.794
_exptl_absorpt_correction_T_max 0.5531
_exptl_absorpt_correction_T_min 0.0648
_exptl_absorpt_correction_type multi-scan
_exptl_absorpt_process_details '(TWINABS; Bruker, 2003)'
_exptl_crystal_colour 'pale blue-green'
_exptl_crystal_density_diffrn 3.776
_exptl_crystal_density_method 'not measured'
_exptl_crystal_description needle
_exptl_crystal_F_000 1828
_exptl_crystal_size_max 0.36
_exptl_crystal_size_mid 0.08
_exptl_crystal_size_min 0.04
_refine_diff_density_max 1.278
_refine_diff_density_min -1.107
_refine_ls_extinction_method none
_refine_ls_goodness_of_fit_ref 0.932
_refine_ls_hydrogen_treatment mixed
_refine_ls_matrix_type full
_refine_ls_number_constraints 0
_refine_ls_number_parameters 290
_refine_ls_number_reflns 6596
_refine_ls_number_restraints 9
_refine_ls_restrained_S_all 0.932
_refine_ls_R_factor_all 0.0706
_refine_ls_R_factor_gt 0.0383
_refine_ls_shift/su_max 0.008
_refine_ls_shift/su_mean 0.000
_refine_ls_structure_factor_coef Fsqd
_refine_ls_weighting_details 'w=1/[\s^2^(Fo^2^)+(0.0355P)^2^] where P=(Fo^2^+2Fc^2^)/3'
_refine_ls_weighting_scheme calc
_refine_ls_wR_factor_gt 0.0785
_refine_ls_wR_factor_ref 0.0834
_reflns_number_gt 4299
_reflns_number_total 6596
_reflns_threshold_expression I>2\s(I)
_cod_data_source_file wm2236.cif
_cod_data_source_block I
_cod_depositor_comments
;
The following automatic conversions were performed:
'_symmetry_cell_setting' value 'Monoclinic' changed to 'monoclinic'
according to '/home/saulius/struct/CIF-dictionaries/cif_core.dic'
dictionary named 'cif_core.dic' version 2.4.1 from 2010-06-29.

Automatic conversion script
Id: cif_fix_enum 1527 2010-12-29 10:47:43Z saulius 

The following automatic conversions were performed:

'_symmetry_cell_setting' value 'Monoclinic' changed to 'monoclinic'
according to /home/saulius/struct/CIF-dictionaries/cif_core.dic
dictionary named 'cif_core.dic' version 2.4.1 from 2010-06-29.

Automatic conversion script
Id: cif_fix_values 1715 2011-07-08 13:25:40Z adriana 
;
_cod_original_sg_symbol_H-M 'P 21/n'
_cod_database_code 2222177
_cod_database_fobs_code 2222177

loop_
_symmetry_equiv_pos_as_xyz
'x, y, z'
'-x+1/2, y+1/2, -z+1/2'
'-x, -y, -z'
'x-1/2, -y-1/2, z-1/2'

loop_
_atom_site_type_symbol
_atom_site_label
_atom_site_fract_x
_atom_site_fract_y
_atom_site_fract_z
_atom_site_U_iso_or_equiv
_atom_site_adp_type
_atom_site_calc_flag
_atom_site_refinement_flags
_atom_site_occupancy
_atom_site_disorder_assembly
_atom_site_disorder_group
Sr Sr1 0.49725(5) 0.91553(6) 0.14704(3) 0.01037(10) Uani d . 1 . .
Sr Sr2 0.13869(5) 0.91614(7) 0.14686(3) 0.01133(11) Uani d . 1 . .
Sr Sr3 0.25819(5) 0.58877(7) 0.01760(3) 0.01119(11) Uani d . 1 . .
Sr Sr4 0.83170(5) 1.15579(6) 0.17512(3) 0.01218(12) Uani d . 1 . .
Sr Sr5 0.66417(5) 1.16611(6) 0.32847(3) 0.01202(12) Uani d . 1 . .
V V1 0.57273(8) 0.41800(11) 0.17307(5) 0.00985(18) Uani d . 1 . .
V V2 0.08398(9) 0.41537(12) 0.15922(5) 0.01143(19) Uani d . 1 . .
V V3 0.75847(9) 0.92212(12) 0.02341(5) 0.0121(2) Uani d . 1 . .
F F1 0.3050(3) 0.7747(4) 0.11547(16) 0.0152(7) Uani d . 1 . .
F F2 0.6850(3) 0.9235(4) 0.10740(17) 0.0184(7) Uani d . 1 . .
F F3 0.6078(3) 0.6508(3) 0.18699(18) 0.0162(7) Uani d . 1 . .
F F4 0.0792(3) 0.6462(4) 0.18369(17) 0.0151(7) Uani d . 1 . .
F F5 0.9049(3) 0.8968(4) 0.10573(16) 0.0148(7) Uani d . 1 . .
F F6 0.7705(3) 1.1521(4) 0.04540(16) 0.0171(8) Uani d . 1 . .
F F7 0.7368(3) 0.6882(4) 0.03245(17) 0.0199(8) Uani d . 1 . .
F F8 0.6052(3) 0.1825(3) 0.18916(18) 0.0176(7) Uani d . 1 . .
F F9 0.6924(3) 0.4171(4) 0.11824(18) 0.0201(7) Uani d . 1 . .
F F10 0.7406(3) 0.4169(4) 0.25298(19) 0.0279(8) Uani d . 1 . .
F F11 0.5154(3) 0.4220(4) 0.25564(17) 0.0219(8) Uani d . 1 . .
F F12 -0.0364(3) 0.4062(4) 0.22370(17) 0.0157(7) Uani d . 1 . .
F F13 -0.0774(3) 0.4719(4) 0.09201(17) 0.0186(8) Uani d . 1 . .
F F14 0.0383(3) 0.1884(4) 0.14929(17) 0.0169(8) Uani d . 1 . .
F F15 0.2141(3) 0.3756(4) 0.23846(18) 0.0249(9) Uani d . 1 . .
F F16 0.5983(3) 0.9396(4) -0.03641(17) 0.0211(8) Uani d . 1 . .
O O1 0.3311(4) 1.1241(5) 0.1708(2) 0.0156(9) Uani d D 1 . .
H H11 0.314(5) 1.207(5) 0.1416(19) 0.019 Uiso d D 1 . .
H H12 0.339(6) 1.144(6) 0.2154(11) 0.019 Uiso d D 1 . .
O O2 0.4763(4) 0.7121(5) 0.0279(2) 0.0202(9) Uani d D 1 . .
H H21 0.482(5) 0.790(5) -0.003(2) 0.024 Uiso d D 1 . .
H H22 0.547(3) 0.650(6) 0.038(3) 0.024 Uiso d D 1 . .
O O3 0.0503(4) 0.7198(5) 0.0304(2) 0.0201(10) Uani d D 1 . .
H H31 -0.002(4) 0.653(6) 0.044(3) 0.024 Uiso d D 1 . .
H H32 0.012(4) 0.782(6) -0.006(2) 0.024 Uiso d D 1 . .
O O4 0.4460(4) 0.4223(5) 0.1120(2) 0.0182(9) Uani d . 1 . .
O O5 0.1632(4) 0.4248(5) 0.0991(2) 0.0163(9) Uani d . 1 . .
O O6 0.8434(4) 0.9263(5) -0.03483(19) 0.0145(9) Uani d . 1 . .

loop_
_atom_site_aniso_label
_atom_site_aniso_U_11
_atom_site_aniso_U_22
_atom_site_aniso_U_33
_atom_site_aniso_U_12
_atom_site_aniso_U_13
_atom_site_aniso_U_23
Sr1 0.0106(3) 0.0085(2) 0.0121(3) -0.0001(2) 0.00308(19) -0.0003(2)
Sr2 0.0092(3) 0.0090(2) 0.0150(3) 0.0001(2) 0.0020(2) 0.0004(2)
Sr3 0.0125(3) 0.0076(2) 0.0129(3) -0.0005(2) 0.0026(2) -0.0011(2)
Sr4 0.0118(3) 0.0119(3) 0.0125(3) -0.0007(2) 0.0029(2) 0.0001(2)
Sr5 0.0119(3) 0.0112(3) 0.0129(3) -0.0004(2) 0.0032(2) -0.0001(2)
V1 0.0104(5) 0.0067(4) 0.0117(5) 0.0003(4) 0.0019(4) 0.0005(4)
V2 0.0095(5) 0.0078(4) 0.0166(5) 0.0005(4) 0.0030(4) -0.0012(4)
V3 0.0165(5) 0.0084(4) 0.0101(5) 0.0001(4) 0.0017(4) 0.0012(4)
F1 0.0122(17) 0.0094(17) 0.0229(18) -0.0031(13) 0.0030(14) -0.0049(14)
F2 0.0170(19) 0.0228(18) 0.0194(18) -0.0064(16) 0.0119(15) -0.0065(16)
F3 0.0176(19) 0.0070(14) 0.023(2) -0.0006(13) 0.0046(15) -0.0006(14)
F4 0.0139(19) 0.0122(16) 0.0189(19) -0.0032(14) 0.0037(15) -0.0027(14)
F5 0.0097(17) 0.0175(17) 0.0132(16) -0.0003(14) -0.0037(13) 0.0020(14)
F6 0.031(2) 0.0050(15) 0.0157(18) 0.0005(15) 0.0078(16) 0.0026(13)
F7 0.028(2) 0.0085(16) 0.0213(19) 0.0012(14) 0.0038(16) 0.0002(14)
F8 0.018(2) 0.0066(15) 0.026(2) 0.0014(13) 0.0024(15) -0.0005(14)
F9 0.0153(18) 0.0225(18) 0.0255(19) -0.0043(16) 0.0105(15) -0.0083(17)
F10 0.0141(19) 0.037(2) 0.024(2) 0.0041(18) -0.0099(15) -0.0102(18)
F11 0.026(2) 0.0264(19) 0.0156(18) -0.0051(17) 0.0094(15) -0.0014(16)
F12 0.0193(19) 0.0149(16) 0.0160(17) -0.0017(15) 0.0100(14) 0.0001(15)
F13 0.0116(19) 0.0253(19) 0.0156(18) 0.0044(15) -0.0017(15) -0.0046(15)
F14 0.017(2) 0.0093(16) 0.027(2) -0.0020(14) 0.0101(16) -0.0010(14)
F15 0.025(2) 0.025(2) 0.020(2) 0.0053(16) -0.0027(17) -0.0023(15)
F16 0.021(2) 0.021(2) 0.0180(18) -0.0017(15) 0.0009(15) 0.0003(15)
O1 0.017(2) 0.016(2) 0.013(2) -0.0004(17) 0.0042(18) 0.0000(16)
O2 0.014(2) 0.022(2) 0.023(2) -0.0010(18) 0.0036(19) 0.0018(19)
O3 0.017(2) 0.019(3) 0.023(2) 0.0015(18) 0.0039(19) 0.0065(19)
O4 0.016(2) 0.017(2) 0.018(2) 0.0031(19) -0.0015(17) 0.0026(18)
O5 0.016(2) 0.013(2) 0.022(2) -0.0003(18) 0.0098(18) 0.0031(18)
O6 0.019(2) 0.013(2) 0.014(2) 0.0074(18) 0.0085(17) 0.0023(17)

loop_
_atom_type_symbol
_atom_type_description
_atom_type_scat_dispersion_real
_atom_type_scat_dispersion_imag
_atom_type_scat_source
O O 0.0106 0.0060 'International Tables Vol C Tables 4.2.6.8 and 6.1.1.4'
H H 0.0000 0.0000 'International Tables Vol C Tables 4.2.6.8 and 6.1.1.4'
F F 0.0171 0.0103 'International Tables Vol C Tables 4.2.6.8 and 6.1.1.4'
V V 0.3005 0.5294 'International Tables Vol C Tables 4.2.6.8 and 6.1.1.4'
Sr Sr -1.5307 3.2498 'International Tables Vol C Tables 4.2.6.8 and 6.1.1.4'

loop_
_geom_angle_atom_site_label_1
_geom_angle_atom_site_label_2
_geom_angle_atom_site_label_3
_geom_angle_site_symmetry_1
_geom_angle_site_symmetry_3
_geom_angle
_geom_angle_publ_flag
O4 V1 F11 . . 102.29(18) ?
O4 V1 F9 . . 100.39(18) ?
F11 V1 F9 . . 157.28(15) ?
O4 V1 F3 . . 100.91(18) ?
F11 V1 F3 . . 87.93(15) ?
F9 V1 F3 . . 86.56(15) ?
O4 V1 F8 . . 103.38(18) ?
F11 V1 F8 . . 88.19(15) ?
F9 V1 F8 . . 87.82(15) ?
F3 V1 F8 . . 155.68(13) ?
O4 V1 F10 . . 178.88(19) ?
F11 V1 F10 . . 78.18(15) ?
F9 V1 F10 . . 79.12(15) ?
F3 V1 F10 . . 78.06(14) ?
F8 V1 F10 . . 77.64(14) ?
O5 V2 F15 . . 99.56(18) ?
O5 V2 F14 . . 98.63(17) ?
F15 V2 F14 . . 92.46(15) ?
O5 V2 F4 . . 100.93(17) ?
F15 V2 F4 . . 91.55(15) ?
F14 V2 F4 . . 159.08(14) ?
O5 V2 F13 . . 94.19(17) ?
F15 V2 F13 . . 165.70(15) ?
F14 V2 F13 . . 89.31(15) ?
F4 V2 F13 . . 81.95(14) ?
O5 V2 F12 . . 172.52(17) ?
F15 V2 F12 . . 87.89(15) ?
F14 V2 F12 . . 80.22(13) ?
F4 V2 F12 . . 79.42(13) ?
F13 V2 F12 . . 78.43(13) ?
O6 V3 F16 . . 100.78(18) ?
O6 V3 F6 . . 96.80(17) ?
F16 V3 F6 . . 93.72(15) ?
O6 V3 F7 . . 101.05(17) ?
F16 V3 F7 . . 90.65(15) ?
F6 V3 F7 . . 160.49(14) ?
O6 V3 F5 . . 94.15(16) ?
F16 V3 F5 . . 165.02(15) ?
F6 V3 F5 . . 85.67(14) ?
F7 V3 F5 . . 85.24(14) ?
O6 V3 F2 . . 169.75(17) ?
F16 V3 F2 . . 89.22(15) ?
F6 V3 F2 . . 80.15(14) ?
F7 V3 F2 . . 80.90(14) ?
F5 V3 F2 . . 75.92(14) ?
H11 O1 H12 . . 118(3) ?
H21 O2 H22 . . 109(3) ?
H31 O3 H32 . . 113(3) ?

loop_
_geom_bond_atom_site_label_1
_geom_bond_atom_site_label_2
_geom_bond_site_symmetry_2
_geom_bond_distance
_geom_bond_publ_flag
V1 O4 . 1.596(4) ?
V1 F11 . 1.921(3) ?
V1 F9 . 1.949(3) ?
V1 F3 . 1.948(3) ?
V1 F8 . 1.970(3) ?
V1 F10 . 2.103(3) ?
V2 O5 . 1.676(4) ?
V2 F15 . 1.858(4) ?
V2 F14 . 1.921(3) ?
V2 F4 . 1.954(3) ?
V2 F13 . 1.986(3) ?
V2 F12 . 2.105(3) ?
V3 O6 . 1.691(4) ?
V3 F16 . 1.867(4) ?
V3 F6 . 1.927(3) ?
V3 F7 . 1.943(3) ?
V3 F5 . 1.985(3) ?
V3 F2 . 2.056(3) ?
Sr1 F1 . 2.372(3) ?
Sr1 F2 . 2.444(3) ?
Sr1 F16 3_675 2.468(3) ?
Sr1 F12 2 2.487(3) ?
Sr1 F3 . 2.513(3) ?
Sr1 F8 1_565 2.525(3) ?
Sr1 O1 . 2.663(4) ?
Sr1 O2 . 2.851(4) ?
Sr1 F10 2_655 3.062(3) ?
Sr2 F1 . 2.418(3) ?
Sr2 F15 2 2.441(3) ?
Sr2 F4 . 2.475(3) ?
Sr2 F14 1_565 2.501(3) ?
Sr2 F5 1_455 2.527(3) ?
Sr2 O6 3_675 2.629(4) ?
Sr2 O1 . 2.685(4) ?
Sr2 O3 . 2.768(4) ?
Sr2 F11 2 2.932(3) ?
Sr3 F1 . 2.411(3) ?
Sr3 F6 3_675 2.438(3) ?
Sr3 F7 3_665 2.481(3) ?
Sr3 O5 . 2.552(4) ?
Sr3 F13 3_565 2.583(3) ?
Sr3 O2 . 2.602(4) ?
Sr3 O3 . 2.642(4) ?
Sr3 O4 . 2.763(4) ?
Sr3 F9 3_665 2.904(3) ?
Sr4 F6 . 2.480(3) ?
Sr4 F14 1_665 2.522(3) ?
Sr4 F12 1_665 2.554(3) ?
Sr4 F2 . 2.629(3) ?
Sr4 F3 2_655 2.637(3) ?
Sr4 F8 1_565 2.640(3) ?
Sr4 F10 2_655 2.676(4) ?
Sr4 F11 2_655 2.681(3) ?
Sr4 F9 1_565 2.704(4) ?
Sr4 F5 . 2.773(3) ?
Sr4 F10 1_565 2.978(4) ?
Sr5 F5 2_655 2.536(3) ?
Sr5 F13 2 2.611(3) ?
Sr5 F12 2 2.613(3) ?
Sr5 F9 2_655 2.630(3) ?
Sr5 F3 2_655 2.662(3) ?
Sr5 F8 1_565 2.668(4) ?
Sr5 F4 2 2.678(3) ?
Sr5 F7 2_655 2.688(3) ?
Sr5 F2 2_655 2.780(4) ?
Sr5 F10 1_565 2.811(4) ?
Sr5 F11 1_565 2.816(4) ?
Sr5 F10 2_655 2.978(4) ?

loop_
_geom_hbond_atom_site_label_D
_geom_hbond_atom_site_label_H
_geom_hbond_atom_site_label_A
_geom_hbond_site_symmetry_A
_geom_hbond_distance_DH
_geom_hbond_distance_HA
_geom_hbond_distance_DA
_geom_hbond_angle_DHA
O1 H11 O4 1_565 0.88(4) 2.48(5) 3.131(6) 132(5)
O1 H11 O5 1_565 0.88(4) 2.44(4) 3.185(6) 143(5)
O1 H12 F4 2 0.882(18) 1.96(3) 2.796(5) 157(5)
O2 H21 F16 . 0.90(4) 2.03(4) 2.817(5) 146(5)
O2 H22 F7 . 0.92(4) 2.18(4) 2.905(5) 135(4)
O3 H31 F13 . 0.90(5) 2.07(5) 2.937(5) 164(5)
O3 H32 O6 1_455 0.89(4) 2.17(4) 2.873(5) 135(5)
